data_4060015
loop_
_publ_author_name
'Maron, Laurent '
'Werkema, Evan L.'
'Perrin, Lionel'
'Eisenstein, Odile'
'Andersen, Richard A.'

_publ_section_title
;
Hydrogen for Fluorine Exchange in C6F6 and C6F5H by Monomeric
[1,3,4-(Me3C)3C5H2]2CeH: Experimental and Computational Studies
;
_journal_name_full 'Journal of the American Chemical Society'
_journal_page_first 279
_journal_page_last 292
_journal_paper_doi 10.1021/ja0451012
_journal_volume 127
_journal_year 2005
_chemical_formula_moiety 'C40 H58 Ce F5'
_chemical_formula_sum 'C40 H58 Ce F5'
_chemical_formula_weight 774.01
_space_group_IT_number 2
_space_group_name_Hall '-P 1'
_space_group_name_H-M_alt 'P -1'
_symmetry_cell_setting triclinic
_symmetry_Int_Tables_number 2
_symmetry_space_group_name_Hall '-P 1'
_symmetry_space_group_name_H-M 'P -1'
_cell_angle_alpha 85.860(1)
_cell_angle_beta 81.146(1)
_cell_angle_gamma 78.336(1)
_cell_formula_units_Z 2
_cell_length_a 10.1400(9)
_cell_length_b 12.213(1)
_cell_length_c 15.632(1)
_cell_measurement_reflns_used 6124
_cell_measurement_temperature 122.2
_cell_measurement_theta_max 24.7
_cell_measurement_theta_min 2.2
_cell_volume 1871.7(3)
_diffrn_measured_fraction_theta_full 0.9307
_diffrn_measured_fraction_theta_max 0.9307
_diffrn_measurement_device_type 'Bruker SMART 1000'
_diffrn_measurement_method /w-scans
_diffrn_radiation_type 'Mo K\a'
_diffrn_radiation_wavelength 0.7107
_diffrn_reflns_av_R_equivalents 0.035
_diffrn_reflns_limit_h_max 11
_diffrn_reflns_limit_h_min 0
_diffrn_reflns_limit_k_max 13
_diffrn_reflns_limit_k_min -13
_diffrn_reflns_limit_l_max 18
_diffrn_reflns_limit_l_min -17
_diffrn_reflns_number 5912
_diffrn_reflns_theta_full 24.67
_diffrn_reflns_theta_max 24.67
_diffrn_standards_decay_% ?
_diffrn_standards_interval_count ?
_diffrn_standards_interval_time ?
_diffrn_standards_number ?
_exptl_absorpt_coefficient_mu 1.266
_exptl_absorpt_correction_T_max 0.881
_exptl_absorpt_correction_T_min 0.449
_exptl_absorpt_correction_type empirical
_exptl_absorpt_process_details 'Blessing, 1995'
_exptl_crystal_colour orange
_exptl_crystal_density_diffrn 1.373
_exptl_crystal_density_meas ?
_exptl_crystal_density_method 'not measured'
_exptl_crystal_description block
_exptl_crystal_F_000 802.00
_exptl_crystal_size_max 0.370
_exptl_crystal_size_mid 0.310
_exptl_crystal_size_min 0.100
_exptl_crystal_size_rad ?
_refine_diff_density_max 1.15
_refine_diff_density_min -1.60
_refine_ls_abs_structure_details ?
_refine_ls_abs_structure_Flack ?
_refine_ls_extinction_coef ?
_refine_ls_extinction_method none
_refine_ls_goodness_of_fit_ref 1.520
_refine_ls_hydrogen_treatment constr
_refine_ls_number_parameters 415
_refine_ls_number_reflns 5912
_refine_ls_R_factor_gt 0.0404
_refine_ls_shift/su_max 0.0012
_refine_ls_structure_factor_coef Fsqd
_refine_ls_weighting_details 'w = 1/[\s^2^(Fo^2^) + 0.00090(Fo^2^)^2^]'
_refine_ls_weighting_scheme calc
_refine_ls_wR_factor_ref 0.1011
_reflns_number_gt 5359
_reflns_number_total 5912
_reflns_threshold_expression F^2^>2.0\s(F^2^)
_cod_database_code 4060015

loop_
_symmetry_equiv_pos_as_xyz
x,y,z
-x,-y,-z

loop_
_atom_site_label
_atom_site_type_symbol
_atom_site_fract_x
_atom_site_fract_y
_atom_site_fract_z
_atom_site_U_iso_or_equiv
_atom_site_adp_type
_atom_site_occupancy
_atom_site_calc_flag
_atom_site_refinement_flags
_atom_site_disorder_assembly
_atom_site_disorder_group
Ce(1) Ce 0.73356(2) 0.22083(2) 0.25557(1) 0.01683(7) Uani 1.00 d . . .
F(1) F 0.9117(3) 0.5002(2) 0.3037(2) 0.0406(8) Uani 1.00 d . . .
F(2) F 1.0858(3) 0.5903(2) 0.1877(2) 0.0501(9) Uani 1.00 d . . .
F(3) F 1.1795(3) 0.4991(2) 0.0321(2) 0.0507(9) Uani 1.00 d . . .
F(4) F 1.0854(3) 0.3175(2) -0.0112(2) 0.0435(8) Uani 1.00 d . . .
F(5) F 0.8977(2) 0.2323(2) 0.1047(1) 0.0303(7) Uani 1.00 d . . .
C(1) C 0.5406(4) 0.2714(3) 0.1420(2) 0.019(1) Uani 1.00 d . . .
C(2) C 0.5669(4) 0.3763(3) 0.1599(2) 0.018(1) Uani 1.00 d . . .
C(3) C 0.5111(4) 0.4056(3) 0.2460(2) 0.018(1) Uani 1.00 d . . .
C(4) C 0.4504(4) 0.3131(3) 0.2849(2) 0.0170(10) Uani 1.00 d . . .
C(5) C 0.4717(4) 0.2335(3) 0.2196(2) 0.0167(10) Uani 1.00 d . . .
C(6) C 0.5586(4) 0.2219(3) 0.0535(2) 0.020(1) Uani 1.00 d . . .
C(7) C 0.4169(5) 0.2313(4) 0.0266(3) 0.032(1) Uani 1.00 d . . .
C(8) C 0.6426(4) 0.2847(4) -0.0157(3) 0.028(1) Uani 1.00 d . . .
C(9) C 0.6256(5) 0.0977(4) 0.0579(3) 0.033(1) Uani 1.00 d . . .
C(10) C 0.5038(4) 0.5257(3) 0.2737(2) 0.020(1) Uani 1.00 d . . .
C(11) C 0.5650(4) 0.5336(3) 0.3566(3) 0.025(1) Uani 1.00 d . . .
C(12) C 0.3557(4) 0.5890(3) 0.2828(3) 0.028(1) Uani 1.00 d . . .
C(13) C 0.5827(4) 0.5904(3) 0.2021(3) 0.025(1) Uani 1.00 d . . .
C(14) C 0.3457(4) 0.2993(3) 0.3664(2) 0.021(1) Uani 1.00 d . . .
C(15) C 0.3513(4) 0.3635(3) 0.4459(3) 0.029(1) Uani 1.00 d . . .
C(16) C 0.2042(4) 0.3375(4) 0.3387(3) 0.028(1) Uani 1.00 d . . .
C(17) C 0.3610(4) 0.1752(3) 0.3967(2) 0.024(1) Uani 1.00 d . . .
C(18) C 0.8373(4) 0.1068(3) 0.3966(2) 0.0158(10) Uani 1.00 d . . .
C(19) C 0.7556(4) 0.0384(3) 0.3727(2) 0.0179(10) Uani 1.00 d . . .
C(20) C 0.8174(4) -0.0160(3) 0.2949(2) 0.019(1) Uani 1.00 d . . .
C(21) C 0.9424(4) 0.0229(3) 0.2684(2) 0.0173(10) Uani 1.00 d . . .
C(22) C 0.9499(4) 0.1002(3) 0.3302(2) 0.0177(10) Uani 1.00 d . . .
C(23) C 0.8092(4) 0.1799(3) 0.4750(2) 0.019(1) Uani 1.00 d . . .
C(24) C 0.7561(5) 0.3000(3) 0.4454(3) 0.033(1) Uani 1.00 d . . .
C(25) C 0.7031(4) 0.1401(4) 0.5442(3) 0.028(1) Uani 1.00 d . . .
C(26) C 0.9400(4) 0.1753(4) 0.5142(3) 0.027(1) Uani 1.00 d . . .
C(27) C 0.7587(4) -0.1169(3) 0.2710(2) 0.021(1) Uani 1.00 d . . .
C(28) C 0.6020(5) -0.0875(3) 0.2855(3) 0.030(1) Uani 1.00 d . . .
C(29) C 0.8038(5) -0.2149(3) 0.3342(3) 0.029(1) Uani 1.00 d . . .
C(30) C 0.8008(4) -0.1572(3) 0.1790(3) 0.027(1) Uani 1.00 d . . .
C(31) C 1.0670(4) -0.0191(3) 0.2008(2) 0.020(1) Uani 1.00 d . . .
C(32) C 1.0389(4) -0.0149(3) 0.1061(2) 0.024(1) Uani 1.00 d . . .
C(33) C 1.1783(4) 0.0512(4) 0.2008(3) 0.028(1) Uani 1.00 d . . .
C(34) C 1.1317(4) -0.1391(3) 0.2288(3) 0.026(1) Uani 1.00 d . . .
C(35) C 0.8976(4) 0.3617(3) 0.2083(3) 0.024(1) Uani 1.00 d . . .
C(36) C 0.9496(4) 0.4523(3) 0.2257(3) 0.029(1) Uani 1.00 d . . .
C(37) C 1.0411(4) 0.4995(3) 0.1673(3) 0.035(1) Uani 1.00 d . . .
C(38) C 1.0889(4) 0.4539(4) 0.0885(3) 0.035(1) Uani 1.00 d . . .
C(39) C 1.0419(4) 0.3624(4) 0.0660(3) 0.031(1) Uani 1.00 d . . .
C(40) C 0.9478(4) 0.3229(3) 0.1284(3) 0.025(1) Uani 1.00 d . . .
C(101) X 0.5081 0.3200 0.2105 0.0025 Uiso 0.00 dum P . .
C(102) X 0.8605 0.0505 0.3326 0.0025 Uiso 0.00 dum P . .
H(1) H 0.3736 0.3079 0.0238 0.0387 Uiso 1.00 calc . . .
H(2) H 0.4260 0.2007 -0.0285 0.0387 Uiso 1.00 calc . . .
H(3) H 0.3637 0.1915 0.0682 0.0387 Uiso 1.00 calc . . .
H(4) H 0.7309 0.2795 -0.0004 0.0332 Uiso 1.00 calc . . .
H(5) H 0.6500 0.2524 -0.0701 0.0332 Uiso 1.00 calc . . .
H(6) H 0.5991 0.3611 -0.0193 0.0332 Uiso 1.00 calc . . .
H(7) H 0.5703 0.0583 0.0984 0.0393 Uiso 1.00 calc . . .
H(8) H 0.6352 0.0678 0.0023 0.0393 Uiso 1.00 calc . . .
H(9) H 0.7126 0.0899 0.0755 0.0393 Uiso 1.00 calc . . .
H(10) H 0.5199 0.4947 0.4033 0.0303 Uiso 1.00 calc . . .
H(11) H 0.6591 0.5011 0.3480 0.0303 Uiso 1.00 calc . . .
H(12) H 0.5537 0.6100 0.3698 0.0303 Uiso 1.00 calc . . .
H(13) H 0.3515 0.6636 0.2981 0.0333 Uiso 1.00 calc . . .
H(14) H 0.3220 0.5899 0.2292 0.0333 Uiso 1.00 calc . . .
H(15) H 0.3019 0.5526 0.3266 0.0333 Uiso 1.00 calc . . .
H(16) H 0.6766 0.5568 0.1955 0.0306 Uiso 1.00 calc . . .
H(17) H 0.5487 0.5885 0.1490 0.0306 Uiso 1.00 calc . . .
H(18) H 0.5716 0.6659 0.2175 0.0306 Uiso 1.00 calc . . .
H(19) H 0.4360 0.3373 0.4664 0.0344 Uiso 1.00 calc . . .
H(20) H 0.3419 0.4411 0.4304 0.0344 Uiso 1.00 calc . . .
H(21) H 0.2793 0.3521 0.4901 0.0344 Uiso 1.00 calc . . .
H(22) H 0.1893 0.4156 0.3249 0.0340 Uiso 1.00 calc . . .
H(23) H 0.1988 0.2985 0.2893 0.0340 Uiso 1.00 calc . . .
H(24) H 0.1370 0.3219 0.3849 0.0340 Uiso 1.00 calc . . .
H(25) H 0.2886 0.1662 0.4414 0.0293 Uiso 1.00 calc . . .
H(26) H 0.3587 0.1315 0.3493 0.0293 Uiso 1.00 calc . . .
H(27) H 0.4454 0.1513 0.4182 0.0293 Uiso 1.00 calc . . .
H(28) H 0.7386 0.3467 0.4935 0.0398 Uiso 1.00 calc . . .
H(29) H 0.8222 0.3245 0.4025 0.0398 Uiso 1.00 calc . . .
H(30) H 0.6744 0.3036 0.4217 0.0398 Uiso 1.00 calc . . .
H(31) H 0.6869 0.1859 0.5928 0.0333 Uiso 1.00 calc . . .
H(32) H 0.6207 0.1451 0.5210 0.0333 Uiso 1.00 calc . . .
H(33) H 0.7357 0.0646 0.5618 0.0333 Uiso 1.00 calc . . .
H(34) H 0.9749 0.1003 0.5316 0.0321 Uiso 1.00 calc . . .
H(35) H 1.0054 0.2021 0.4721 0.0321 Uiso 1.00 calc . . .
H(36) H 0.9204 0.2208 0.5631 0.0321 Uiso 1.00 calc . . .
H(37) H 0.5712 -0.0626 0.3426 0.0358 Uiso 1.00 calc . . .
H(38) H 0.5718 -0.0298 0.2449 0.0358 Uiso 1.00 calc . . .
H(39) H 0.5667 -0.1519 0.2780 0.0358 Uiso 1.00 calc . . .
H(40) H 0.7678 -0.1946 0.3919 0.0353 Uiso 1.00 calc . . .
H(41) H 0.7709 -0.2785 0.3214 0.0353 Uiso 1.00 calc . . .
H(42) H 0.9002 -0.2321 0.3284 0.0353 Uiso 1.00 calc . . .
H(43) H 0.7616 -0.2202 0.1731 0.0321 Uiso 1.00 calc . . .
H(44) H 0.7697 -0.0988 0.1391 0.0321 Uiso 1.00 calc . . .
H(45) H 0.8970 -0.1777 0.1676 0.0321 Uiso 1.00 calc . . .
H(46) H 1.0074 0.0605 0.0879 0.0283 Uiso 1.00 calc . . .
H(47) H 1.1204 -0.0449 0.0698 0.0283 Uiso 1.00 calc . . .
H(48) H 0.9716 -0.0577 0.1024 0.0283 Uiso 1.00 calc . . .
H(49) H 1.2024 0.0486 0.2573 0.0332 Uiso 1.00 calc . . .
H(50) H 1.2562 0.0216 0.1613 0.0332 Uiso 1.00 calc . . .
H(51) H 1.1444 0.1266 0.1836 0.0332 Uiso 1.00 calc . . .
H(52) H 1.0674 -0.1864 0.2312 0.0307 Uiso 1.00 calc . . .
H(53) H 1.2092 -0.1660 0.1881 0.0307 Uiso 1.00 calc . . .
H(54) H 1.1586 -0.1388 0.2844 0.0307 Uiso 1.00 calc . . .
H(55) H 0.6179 0.4205 0.1190 0.0210 Uiso 1.00 calc . . .
H(56) H 0.4423 0.1627 0.2275 0.0186 Uiso 1.00 calc . . .
H(57) H 0.6686 0.0297 0.4050 0.0201 Uiso 1.00 calc . . .
H(58) H 1.0205 0.1433 0.3275 0.0210 Uiso 1.00 calc . . .

loop_
_atom_type_symbol
_atom_type_description
_atom_type_scat_dispersion_real
_atom_type_scat_dispersion_imag
_atom_type_scat_source
C C 0.003 0.002
;International Tables for Crystallography
(1992, Vol. C, Tables 4.2.6.8 and 6.1.1.1)
;
H H 0.000 0.000
;International Tables for Crystallography
(1992, Vol. C, Table 6.1.1.2)
;
Ce Ce -0.249 2.633
;International Tables for Crystallography
(1992, Vol. C, Tables 4.2.6.8 and 6.1.1.1)
;
F F 0.017 0.010
;International Tables for Crystallography
(1992, Vol. C, Tables 4.2.6.8 and 6.1.1.1)
;
